data_4121799
loop_
_publ_author_name
'Halvagar, Mohammad Reza'
'Solntsev, Pavlo V.'
'Lim, Hyeongtaek'
'Hedman, Britt'
'Hodgson, Keith O.'
'Solomon, Edward I.'
'Cramer, Christopher J.'
'Tolman, William B.'

_publ_section_title
;
 Hydroxo-Bridged Dicopper(II,III) and -(III,III) Complexes: Models for
 Putative Intermediates in Oxidation Catalysis.
;
_journal_issue 20
_journal_name_full 'Journal of the American Chemical Society'
_journal_page_first 7269
_journal_page_last 7272
_journal_paper_doi 10.1021/ja503629r
_journal_volume 136
_journal_year 2014
_chemical_formula_sum 'C32.76 H27 Cu2 N8.38 O6.62'
_chemical_formula_weight 771.09
_chemical_name_common '[NMe_4] [L_2 Cu_2 (\m-OH)]'
_chemical_name_systematic
;
 ?
;
_space_group_crystal_system monoclinic
_space_group_IT_number 11
_space_group_name_Hall '-P 2yb'
_space_group_name_H-M_alt 'P 1 21/m 1'
_symmetry_space_group_name_Hall '-P 2yb'
_symmetry_space_group_name_H-M 'P 1 21/m 1'
_atom_sites_solution_hydrogens mixed
_audit_creation_method SHELXL-2013
_cell_angle_alpha 90
_cell_angle_beta 105.978(2)
_cell_angle_gamma 90
_cell_formula_units_Z 2
_cell_length_a 8.9723(2)
_cell_length_b 16.1009(4)
_cell_length_c 11.4418(3)
_cell_measurement_temperature 123(2)
_cell_volume 1589.05(7)
_computing_structure_refinement 'SHELXL-2013 (Sheldrick, 2013)'
_diffrn_ambient_temperature 123(2)
_diffrn_measured_fraction_theta_full 0.985
_diffrn_measured_fraction_theta_max 0.977
_diffrn_radiation_type MoK\a
_diffrn_radiation_wavelength 0.71073
_diffrn_reflns_av_R_equivalents 0.0413
_diffrn_reflns_av_unetI/netI 0.0406
_diffrn_reflns_Laue_measured_fraction_full 0.985
_diffrn_reflns_Laue_measured_fraction_max 0.977
_diffrn_reflns_limit_h_max 10
_diffrn_reflns_limit_h_min -9
_diffrn_reflns_limit_k_max 19
_diffrn_reflns_limit_k_min -16
_diffrn_reflns_limit_l_max 13
_diffrn_reflns_limit_l_min -13
_diffrn_reflns_number 10865
_diffrn_reflns_point_group_measured_fraction_full 0.985
_diffrn_reflns_point_group_measured_fraction_max 0.977
_diffrn_reflns_theta_full 25.242
_diffrn_reflns_theta_max 25.356
_diffrn_reflns_theta_min 1.851
_exptl_absorpt_coefficient_mu 1.401
_exptl_crystal_density_diffrn 1.612
_exptl_crystal_F_000 786
_refine_diff_density_max 1.288
_refine_diff_density_min -0.722
_refine_diff_density_rms 0.154
_refine_ls_extinction_method none
_refine_ls_goodness_of_fit_ref 1.082
_refine_ls_hydrogen_treatment constr
_refine_ls_matrix_type full
_refine_ls_number_parameters 223
_refine_ls_number_reflns 2954
_refine_ls_number_restraints 5
_refine_ls_restrained_S_all 1.082
_refine_ls_R_factor_all 0.0888
_refine_ls_R_factor_gt 0.0701
_refine_ls_shift/su_max 0.094
_refine_ls_shift/su_mean 0.002
_refine_ls_structure_factor_coef Fsqd
_refine_ls_weighting_details 'w=1/[\s^2^(Fo^2^)+(0.1147P)^2^+7.5954P] where P=(Fo^2^+2Fc^2^)/3'
_refine_ls_weighting_scheme calc
_refine_ls_wR_factor_gt 0.1950
_refine_ls_wR_factor_ref 0.2107
_reflns_Friedel_coverage 0.000
_reflns_number_gt 2322
_reflns_number_total 2954
_reflns_threshold_expression 'I > 2\s(I)'
_cod_data_source_file ja503629r_si_001.cif
_cod_data_source_block Comp2
_cod_depositor_comments 'Adding full bibliography for 4121798--4121800.cif.'
_cod_database_code 4121799
_shelx_space_group_comment
;
The symmetry employed for this shelxl refinement is uniquely defined
by the following loop, which should always be used as a source of
symmetry information in preference to the above space-group names.
They are only intended as comments.
;
_shelxl_version_number 2013-4

loop_
_space_group_symop_operation_xyz
'x, y, z'
'-x, y+1/2, -z'
'-x, -y, -z'
'x, -y-1/2, z'

loop_
_atom_site_label
_atom_site_type_symbol
_atom_site_fract_x
_atom_site_fract_y
_atom_site_fract_z
_atom_site_U_iso_or_equiv
_atom_site_adp_type
_atom_site_occupancy
_atom_site_site_symmetry_order
_atom_site_calc_flag
_atom_site_refinement_flags_posn
_atom_site_refinement_flags_adp
_atom_site_refinement_flags_occupancy
_atom_site_disorder_assembly
_atom_site_disorder_group
Cu1 Cu 0.50893(8) 0.33259(5) -0.02258(7) 0.0276(3) Uani 1 1 d . . . . .
O1 O 0.5798(5) 0.2500 -0.1129(4) 0.0148(11) Uani 1 2 d DS T P . .
H1 H 0.6701 0.2500 -0.1200 0.018 Uiso 1 2 d DR U P . .
O2 O 0.7789(5) 0.4232(3) 0.2969(4) 0.0313(10) Uani 1 1 d . . . . .
O3 O 0.0576(5) 0.4058(3) -0.1357(4) 0.0258(9) Uiso 1 1 d . . . . .
N1 N 0.6900(5) 0.3393(3) 0.1257(4) 0.0195(10) Uani 1 1 d . . . . .
N2 N 0.4324(5) 0.4164(3) 0.0639(4) 0.0173(10) Uani 1 1 d . . . . .
N3 N 0.2897(5) 0.3390(3) -0.1277(4) 0.0189(10) Uani 1 1 d . . . . .
C1 C 0.6826(6) 0.4012(3) 0.2015(5) 0.0206(12) Uani 1 1 d . . . . .
C2 C 0.5288(6) 0.4469(3) 0.1636(5) 0.0216(12) Uani 1 1 d . . . . .
C3 C 0.2877(6) 0.4431(3) 0.0181(5) 0.0217(12) Uani 1 1 d . . . . .
C4 C 0.1991(6) 0.3928(3) -0.0922(5) 0.0195(11) Uani 1 1 d . . . . .
C5 C 0.2273(6) 0.2931(3) -0.2373(5) 0.0181(11) Uiso 1 1 d . . . . .
C6 C 0.1707(6) 0.3356(4) -0.3473(5) 0.0240(13) Uani 1 1 d . . . . .
H3 H 0.1709 0.3946 -0.3480 0.029 Uiso 1 1 calc R U . . .
C7 C 0.1144(7) 0.2924(4) -0.4549(5) 0.0326(14) Uani 1 1 d . . . . .
H2 H 0.0756 0.3218 -0.5291 0.039 Uiso 1 1 calc R U . . .
C8 C 0.2330(7) 0.5072(4) 0.0741(6) 0.0289(14) Uani 1 1 d . . . . .
H6 H 0.1293 0.5265 0.0443 0.035 Uiso 1 1 calc R U . . .
C9 C 0.3343(8) 0.5428(4) 0.1755(6) 0.0348(15) Uani 1 1 d . . . . .
H5 H 0.3010 0.5891 0.2132 0.042 Uiso 1 1 calc R U . . .
C10 C 0.4834(7) 0.5122(4) 0.2233(6) 0.0312(14) Uani 1 1 d . . . . .
H4 H 0.5514 0.5355 0.2945 0.037 Uiso 1 1 calc R U . . .
C11 C 0.8313(6) 0.2932(4) 0.1446(5) 0.0204(11) Uani 1 1 d . . . . .
C12 C 0.9714(7) 0.3357(4) 0.1589(5) 0.0269(13) Uani 1 1 d . . . . .
H8 H 0.9719 0.3947 0.1569 0.032 Uiso 1 1 calc R U . . .
C13 C 1.1089(6) 0.2926(5) 0.1757(5) 0.0341(15) Uani 1 1 d . . . . .
H7 H 1.2036 0.3220 0.1873 0.041 Uiso 1 1 calc R U . . .
N5 N 0.6154(10) 0.2500 0.5062(7) 0.049(2) Uani 1 2 d S T P . .
C16 C 0.7160(11) 0.3251(8) 0.5300(10) 0.086(4) Uani 1 1 d . . . . .
H9 H 0.7852 0.3225 0.6127 0.128 Uiso 1 1 calc R U . . .
H10 H 0.6512 0.3749 0.5213 0.128 Uiso 1 1 calc R U . . .
H11 H 0.7779 0.3272 0.4716 0.128 Uiso 1 1 calc R U . . .
C17 C 0.5282(12) 0.2500 0.5978(9) 0.042(2) Uani 1 2 d S T P . .
H17A H 0.6009 0.2500 0.6793 0.062 Uiso 1 2 calc R U P . .
H17B H 0.4628 0.2003 0.5876 0.062 Uiso 0.5 1 calc R U P . .
H17C H 0.4628 0.2997 0.5876 0.062 Uiso 0.5 1 calc R U P . .
C18 C 0.516(2) 0.2500 0.3817(12) 0.109(7) Uani 1 2 d S T P . .
H18A H 0.5804 0.2500 0.3250 0.163 Uiso 1 2 calc R U P . .
H18B H 0.4504 0.2997 0.3681 0.163 Uiso 0.5 1 calc R U P . .
H18C H 0.4504 0.2003 0.3681 0.163 Uiso 0.5 1 calc R U P . .
O4 O 0.8777(6) 0.2500 0.8385(6) 0.0349(15) Uani 1 2 d S T P . .
N4A N 0.3702(9) 0.4286(5) 0.4466(7) 0.028(2) Uiso 0.593(11) 1 d D . P A 1
C14A C 0.2493(12) 0.4606(8) 0.4266(11) 0.043(3) Uiso 0.593(11) 1 d D . P A 1
C15A C 0.0961(11) 0.5000(7) 0.3976(14) 0.037(3) Uiso 0.593(11) 1 d D . P A 1
O6 O 0.0792(14) 0.4998(7) 0.3373(13) 0.020 Uiso 0.322(10) 1 d . U P B 2
O5 O 0.344(5) 0.484(3) 0.519(4) 0.020 Uiso 0.086(8) 1 d . U P C 3

loop_
_atom_site_aniso_label
_atom_site_aniso_U_11
_atom_site_aniso_U_22
_atom_site_aniso_U_33
_atom_site_aniso_U_23
_atom_site_aniso_U_13
_atom_site_aniso_U_12
Cu1 0.0230(4) 0.0301(5) 0.0301(5) -0.0015(3) 0.0077(3) 0.0012(3)
O1 0.009(2) 0.020(3) 0.016(2) 0.000 0.0039(19) 0.000
O2 0.032(2) 0.037(3) 0.023(2) -0.0080(19) 0.0037(19) -0.0075(19)
N1 0.015(2) 0.024(3) 0.017(2) 0.0018(19) 0.0013(18) 0.0020(18)
N2 0.016(2) 0.019(2) 0.020(2) 0.0008(18) 0.0085(19) 0.0013(18)
N3 0.016(2) 0.019(2) 0.023(2) 0.0010(19) 0.0067(19) 0.0019(18)
C1 0.022(3) 0.020(3) 0.021(3) 0.000(2) 0.008(2) -0.006(2)
C2 0.028(3) 0.020(3) 0.022(3) 0.000(2) 0.015(2) -0.007(2)
C3 0.024(3) 0.016(3) 0.030(3) 0.002(2) 0.016(2) -0.002(2)
C4 0.014(2) 0.021(3) 0.027(3) 0.005(2) 0.010(2) 0.004(2)
C6 0.013(3) 0.032(3) 0.027(3) 0.005(3) 0.005(2) 0.006(2)
C7 0.019(3) 0.052(4) 0.025(3) 0.008(3) 0.003(2) 0.004(3)
C8 0.033(3) 0.019(3) 0.044(4) 0.005(3) 0.025(3) 0.004(2)
C9 0.043(4) 0.019(3) 0.052(4) -0.012(3) 0.029(3) -0.004(3)
C10 0.036(3) 0.028(3) 0.036(3) -0.013(3) 0.021(3) -0.013(3)
C11 0.012(2) 0.030(3) 0.018(3) 0.000(2) 0.001(2) -0.001(2)
C12 0.024(3) 0.034(3) 0.021(3) 0.000(3) 0.003(2) -0.010(3)
C13 0.012(3) 0.061(4) 0.026(3) 0.002(3) 0.000(2) -0.009(3)
N5 0.032(4) 0.093(8) 0.021(4) 0.000 0.007(3) 0.000
C16 0.045(5) 0.124(10) 0.084(7) 0.054(7) 0.012(5) -0.019(6)
C17 0.036(5) 0.053(7) 0.047(6) 0.000 0.029(5) 0.000
C18 0.104(13) 0.18(2) 0.032(7) 0.000 -0.006(8) 0.000
O4 0.015(3) 0.055(4) 0.035(3) 0.000 0.007(3) 0.000

loop_
_atom_type_symbol
_atom_type_description
_atom_type_scat_dispersion_real
_atom_type_scat_dispersion_imag
_atom_type_scat_source
C C 0.0033 0.0016 'International Tables Vol C Tables 4.2.6.8 and 6.1.1.4'
H H 0.0000 0.0000 'International Tables Vol C Tables 4.2.6.8 and 6.1.1.4'
Cu Cu 0.3201 1.2651 'International Tables Vol C Tables 4.2.6.8 and 6.1.1.4'
N N 0.0061 0.0033 'International Tables Vol C Tables 4.2.6.8 and 6.1.1.4'
O O 0.0106 0.0060 'International Tables Vol C Tables 4.2.6.8 and 6.1.1.4'

loop_
_geom_angle_atom_site_label_1
_geom_angle_atom_site_label_2
_geom_angle_atom_site_label_3
_geom_angle
_geom_angle_site_symmetry_1
_geom_angle_site_symmetry_3
O1 Cu1 N2 178.22(19) . .
O1 Cu1 N1 100.59(19) . .
N2 Cu1 N1 81.16(18) . .
O1 Cu1 N3 97.45(19) . .
N2 Cu1 N3 80.88(18) . .
N1 Cu1 N3 159.72(19) . .
O1 Cu1 Cu1 45.52(10) . 4_565
N2 Cu1 Cu1 134.98(13) . 4_565
N1 Cu1 Cu1 93.11(13) . 4_565
N3 Cu1 Cu1 92.93(13) . 4_565
Cu1 O1 Cu1 89.0(2) . 4_565
Cu1 O1 H1 122.2 . .
Cu1 O1 H1 122.2 4_565 .
C1 N1 C11 119.3(5) . .
C1 N1 Cu1 114.6(4) . .
C11 N1 Cu1 125.3(4) . .
C2 N2 C3 123.8(5) . .
C2 N2 Cu1 117.8(4) . .
C3 N2 Cu1 118.4(4) . .
C4 N3 C5 118.8(4) . .
C4 N3 Cu1 115.6(4) . .
C5 N3 Cu1 125.6(3) . .
O2 C1 N1 129.5(5) . .
O2 C1 C2 118.1(5) . .
N1 C1 C2 112.3(5) . .
N2 C2 C10 119.9(5) . .
N2 C2 C1 113.2(5) . .
C10 C2 C1 126.8(5) . .
N2 C3 C8 119.6(5) . .
N2 C3 C4 112.6(5) . .
C8 C3 C4 127.7(5) . .
O3 C4 N3 129.0(5) . .
O3 C4 C3 118.9(5) . .
N3 C4 C3 112.1(4) . .
C5 C5 C6 119.3(3) 4_565 .
C5 C5 N3 121.1(3) 4_565 .
C6 C5 N3 119.5(5) . .
C7 C6 C5 120.5(6) . .
C7 C6 H3 119.8 . .
C5 C6 H3 119.8 . .
C7 C7 C6 120.2(4) 4_565 .
C7 C7 H2 119.9 4_565 .
C6 C7 H2 119.9 . .
C3 C8 C9 117.7(6) . .
C3 C8 H6 121.2 . .
C9 C8 H6 121.2 . .
C8 C9 C10 121.5(6) . .
C8 C9 H5 119.3 . .
C10 C9 H5 119.3 . .
C2 C10 C9 117.4(6) . .
C2 C10 H4 121.3 . .
C9 C10 H4 121.3 . .
C11 C11 C12 119.2(4) 4_565 .
C11 C11 N1 121.2(3) 4_565 .
C12 C11 N1 119.5(5) . .
C13 C12 C11 120.6(6) . .
C13 C12 H8 119.7 . .
C11 C12 H8 119.7 . .
C13 C13 C12 120.2(4) 4_565 .
C13 C13 H7 119.9 4_565 .
C12 C13 H7 119.9 . .
C18 N5 C17 113.2(10) . .
C18 N5 C16 110.8(6) . .
C17 N5 C16 106.5(6) . .
C18 N5 C16 110.8(6) . 4_565
C17 N5 C16 106.5(6) . 4_565
C16 N5 C16 108.6(10) . 4_565
N5 C16 H9 109.5 . .
N5 C16 H10 109.5 . .
H9 C16 H10 109.5 . .
N5 C16 H11 109.5 . .
H9 C16 H11 109.5 . .
H10 C16 H11 109.5 . .
N5 C17 H17A 109.5 . .
N5 C17 H17B 109.5 . .
H17A C17 H17B 109.5 . .
N5 C17 H17C 109.5 . .
H17A C17 H17C 109.5 . .
H17B C17 H17C 109.5 . .
N5 C18 H18A 109.5 . .
N5 C18 H18B 109.5 . .
H18A C18 H18B 109.5 . .
N5 C18 H18C 109.5 . .
H18A C18 H18C 109.5 . .
H18B C18 H18C 109.5 . .
N4A C14A C15A 178.2(14) . .

loop_
_geom_bond_atom_site_label_1
_geom_bond_atom_site_label_2
_geom_bond_distance
_geom_bond_site_symmetry_2
Cu1 O1 1.898(3) .
Cu1 N2 1.909(4) .
Cu1 N1 2.003(4) .
Cu1 N3 2.006(4) .
Cu1 Cu1 2.6596(15) 4_565
O1 Cu1 1.898(3) 4_565
O1 H1 0.8362 .
O2 C1 1.242(7) .
O3 C4 1.247(7) .
N1 C1 1.335(7) .
N1 C11 1.433(7) .
N2 C2 1.322(7) .
N2 C3 1.330(7) .
N3 C4 1.327(7) .
N3 C5 1.430(7) .
C1 C2 1.517(8) .
C2 C10 1.376(8) .
C3 C8 1.376(8) .
C3 C4 1.525(8) .
C5 C5 1.387(11) 4_565
C5 C6 1.400(8) .
C6 C7 1.383(9) .
C6 H3 0.9500 .
C7 C7 1.365(14) 4_565
C7 H2 0.9500 .
C8 C9 1.385(9) .
C8 H6 0.9500 .
C9 C10 1.389(10) .
C9 H5 0.9500 .
C10 H4 0.9500 .
C11 C11 1.393(12) 4_565
C11 C12 1.401(8) .
C12 C13 1.382(9) .
C12 H8 0.9500 .
C13 C13 1.371(15) 4_565
C13 H7 0.9500 .
N5 C18 1.458(15) .
N5 C17 1.470(12) .
N5 C16 1.488(11) .
N5 C16 1.488(11) 4_565
C16 H9 0.9800 .
C16 H10 0.9800 .
C16 H11 0.9800 .
C17 H17A 0.9800 .
C17 H17B 0.9800 .
C17 H17C 0.9800 .
C18 H18A 0.9800 .
C18 H18B 0.9800 .
C18 H18C 0.9800 .
N4A C14A 1.165(11) .
C14A C15A 1.466(11) .

loop_
_geom_torsion_atom_site_label_1
_geom_torsion_atom_site_label_2
_geom_torsion_atom_site_label_3
_geom_torsion_atom_site_label_4
_geom_torsion
_geom_torsion_site_symmetry_1
_geom_torsion_site_symmetry_4
N1 Cu1 O1 Cu1 83.9(2) . 4_565
N3 Cu1 O1 Cu1 -86.78(19) . 4_565
C11 N1 C1 O2 -6.5(9) . .
Cu1 N1 C1 O2 -176.6(5) . .
C11 N1 C1 C2 176.3(4) . .
Cu1 N1 C1 C2 6.2(6) . .
C3 N2 C2 C10 -2.8(8) . .
Cu1 N2 C2 C10 174.4(4) . .
C3 N2 C2 C1 175.6(5) . .
Cu1 N2 C2 C1 -7.1(6) . .
O2 C1 C2 N2 -177.3(5) . .
N1 C1 C2 N2 0.3(7) . .
O2 C1 C2 C10 1.0(8) . .
N1 C1 C2 C10 178.6(5) . .
C2 N2 C3 C8 1.6(8) . .
Cu1 N2 C3 C8 -175.7(4) . .
C2 N2 C3 C4 -175.9(5) . .
Cu1 N2 C3 C4 6.8(6) . .
C5 N3 C4 O3 6.8(8) . .
Cu1 N3 C4 O3 -175.3(5) . .
C5 N3 C4 C3 -173.8(4) . .
Cu1 N3 C4 C3 4.1(6) . .
N2 C3 C4 O3 172.5(5) . .
C8 C3 C4 O3 -4.7(8) . .
N2 C3 C4 N3 -6.9(7) . .
C8 C3 C4 N3 175.8(5) . .
C4 N3 C5 C5 -122.7(4) . 4_565
Cu1 N3 C5 C5 59.7(4) . 4_565
C4 N3 C5 C6 59.8(7) . .
Cu1 N3 C5 C6 -117.9(5) . .
C5 C5 C6 C7 0.4(6) 4_565 .
N3 C5 C6 C7 178.0(5) . .
C5 C6 C7 C7 -0.4(6) . 4_565
N2 C3 C8 C9 1.5(8) . .
C4 C3 C8 C9 178.6(5) . .
C3 C8 C9 C10 -3.4(9) . .
N2 C2 C10 C9 0.9(8) . .
C1 C2 C10 C9 -177.3(5) . .
C8 C9 C10 C2 2.2(9) . .
C1 N1 C11 C11 131.4(4) . 4_565
Cu1 N1 C11 C11 -59.6(4) . 4_565
C1 N1 C11 C12 -51.0(7) . .
Cu1 N1 C11 C12 118.0(5) . .
C11 C11 C12 C13 -1.6(7) 4_565 .
N1 C11 C12 C13 -179.2(5) . .
C11 C12 C13 C13 1.6(7) . 4_565
